data_4026110
loop_
_publ_author_name
'Baudouin Gerard'
'Jean-Charles Mari\'e'
'Bhaumik A. Pandya'
'Maurice D. Lee IV'
'Haibo Liu'
'Lisa A. Marcaurelle'

_publ_section_title
;
 Large-Scale Synthesis of All Stereoisomers of a 2,3-Unsaturated
 C-Glycoside Scaffold
;
_journal_name_full 'Journal of Organic Chemistry'
_journal_page_first 1898
_journal_page_last 1901
_journal_paper_doi 10.1021/jo1022926
_journal_volume 76
_journal_year 2011
_chemical_absolute_configuration ad
_chemical_formula_sum 'C39 H41 N O6 Si'
_chemical_formula_weight 647.82
_chemical_name_systematic
; 
 ? 
;
_space_group_IT_number 5
_symmetry_cell_setting monoclinic
_symmetry_space_group_name_Hall 'C 2y'
_symmetry_space_group_name_H-M 'C 1 2 1'
_atom_sites_solution_hydrogens geom
_atom_sites_solution_primary direct
_atom_sites_solution_secondary difmap
_audit_creation_method SHELXL-97
_cell_angle_alpha 90.00
_cell_angle_beta 113.1130(10)
_cell_angle_gamma 90.00
_cell_formula_units_Z 4
_cell_length_a 17.4200(3)
_cell_length_b 11.1931(2)
_cell_length_c 19.4979(5)
_cell_measurement_reflns_used 9609
_cell_measurement_temperature 100(2)
_cell_measurement_theta_max 68.36
_cell_measurement_theta_min 4.82
_cell_volume 3496.62(13)
_computing_cell_refinement 'SAINT 7.46A (Bruker-AXS, 2009)'
_computing_data_collection 'APEX2 v2009.3.0 (Bruker-AXS, 2009)'
_computing_data_reduction 'SAINT 7.46A (Bruker-AXS, 2009)'
_computing_molecular_graphics 'Bruker SHELXTL'
_computing_publication_material 'Bruker SHELXTL'
_computing_structure_refinement 'SHELXL-97 (Sheldrick, 2008)'
_computing_structure_solution 'SHELXS-97 (Sheldrick, 2008)'
_diffrn_ambient_temperature 100(2)
_diffrn_detector_area_resol_mean 8.3
_diffrn_measured_fraction_theta_full 0.999
_diffrn_measured_fraction_theta_max 0.999
_diffrn_measurement_device_type 'Bruker Smart APEX CCD'
_diffrn_measurement_method 'omega and phi scans'
_diffrn_radiation_monochromator graphite
_diffrn_radiation_source 'fine-focus sealed tube'
_diffrn_radiation_type CuK\a
_diffrn_radiation_wavelength 1.54178
_diffrn_reflns_av_R_equivalents 0.0279
_diffrn_reflns_av_sigmaI/netI 0.0214
_diffrn_reflns_limit_h_max 20
_diffrn_reflns_limit_h_min -20
_diffrn_reflns_limit_k_max 13
_diffrn_reflns_limit_k_min -13
_diffrn_reflns_limit_l_max 23
_diffrn_reflns_limit_l_min -23
_diffrn_reflns_number 31911
_diffrn_reflns_theta_full 67.72
_diffrn_reflns_theta_max 67.72
_diffrn_reflns_theta_min 2.46
_exptl_absorpt_coefficient_mu 0.972
_exptl_absorpt_correction_T_max 0.9090
_exptl_absorpt_correction_T_min 0.6687
_exptl_absorpt_correction_type multi-scan
_exptl_absorpt_process_details 'SADABS (Sheldrick, 2009)'
_exptl_crystal_colour colourless
_exptl_crystal_density_diffrn 1.231
_exptl_crystal_description plate
_exptl_crystal_F_000 1376
_exptl_crystal_size_max 0.45
_exptl_crystal_size_mid 0.40
_exptl_crystal_size_min 0.10
_refine_diff_density_max 0.320
_refine_diff_density_min -0.188
_refine_diff_density_rms 0.036
_refine_ls_abs_structure_details 'Flack H D (1983), Acta Cryst. A39, 876-881'
_refine_ls_abs_structure_Flack 0.044(17)
_refine_ls_extinction_method none
_refine_ls_goodness_of_fit_ref 1.024
_refine_ls_hydrogen_treatment constr
_refine_ls_matrix_type full
_refine_ls_number_parameters 428
_refine_ls_number_reflns 6150
_refine_ls_number_restraints 1
_refine_ls_restrained_S_all 1.024
_refine_ls_R_factor_all 0.0308
_refine_ls_R_factor_gt 0.0305
_refine_ls_shift/su_max 0.001
_refine_ls_shift/su_mean 0.000
_refine_ls_structure_factor_coef Fsqd
_refine_ls_weighting_details 'calc w=1/[\s^2^(Fo^2^)+(0.0543P)^2^+1.3164P] where P=(Fo^2^+2Fc^2^)/3'
_refine_ls_weighting_scheme calc
_refine_ls_wR_factor_gt 0.0810
_refine_ls_wR_factor_ref 0.0813
_reflns_number_gt 6081
_reflns_number_total 6150
_reflns_threshold_expression >2sigma(I)
_cod_data_source_file jo1022926_si_002.cif
_cod_data_source_block d09047
_cod_original_cell_volume 3496.61(12)
_cod_database_code 4026110

loop_
_symmetry_equiv_pos_as_xyz
'x, y, z'
'-x, y, -z'
'x+1/2, y+1/2, z'
'-x+1/2, y+1/2, -z'

loop_
_atom_site_label
_atom_site_type_symbol
_atom_site_fract_x
_atom_site_fract_y
_atom_site_fract_z
_atom_site_U_iso_or_equiv
_atom_site_adp_type
_atom_site_occupancy
_atom_site_symmetry_multiplicity
_atom_site_calc_flag
_atom_site_refinement_flags
Si1 Si 0.36332(2) 0.12470(4) 0.79462(2) 0.01905(9) Uani 1 1 d .
O1 O 0.22160(6) 0.27025(10) 0.60217(5) 0.0229(2) Uani 1 1 d .
O2 O 0.05373(7) 0.34221(11) 0.63854(7) 0.0319(3) Uani 1 1 d .
O3 O 0.12228(8) 0.51541(12) 0.67778(7) 0.0361(3) Uani 1 1 d .
O4 O 0.30066(6) 0.09868(10) 0.70654(5) 0.0216(2) Uani 1 1 d .
O5 O 0.31698(7) 0.47280(11) 0.55194(7) 0.0287(3) Uani 1 1 d .
O6 O 0.45323(6) 0.11809(11) 0.56268(6) 0.0257(2) Uani 1 1 d .
N1 N 0.36438(7) 0.27924(12) 0.54666(6) 0.0202(3) Uani 1 1 d .
C1 C 0.32691(8) 0.11909(15) 0.64666(8) 0.0213(3) Uani 1 1 d .
H1A H 0.3457 0.0428 0.6327 0.026 Uiso 1 1 calc R
H1B H 0.3747 0.1752 0.6632 0.026 Uiso 1 1 calc R
C2 C 0.25635(9) 0.17051(15) 0.57937(8) 0.0217(3) Uani 1 1 d .
H2 H 0.2121 0.1082 0.5586 0.026 Uiso 1 1 calc R
C3 C 0.28636(9) 0.20781(15) 0.51829(8) 0.0224(3) Uani 1 1 d .
H3 H 0.2980 0.1331 0.4959 0.027 Uiso 1 1 calc R
C4 C 0.21667(9) 0.27320(17) 0.45736(8) 0.0266(3) Uani 1 1 d .
H4 H 0.2191 0.2830 0.4099 0.032 Uiso 1 1 calc R
C5 C 0.15246(10) 0.31685(17) 0.46925(9) 0.0287(4) Uani 1 1 d .
H5 H 0.1086 0.3539 0.4289 0.034 Uiso 1 1 calc R
C6 C 0.14571(9) 0.31045(15) 0.54370(9) 0.0268(3) Uani 1 1 d .
H6 H 0.0998 0.2539 0.5398 0.032 Uiso 1 1 calc R
C7 C 0.12744(10) 0.43065(16) 0.56954(10) 0.0317(4) Uani 1 1 d .
H7A H 0.1787 0.4799 0.5862 0.038 Uiso 1 1 calc R
H7B H 0.0843 0.4720 0.5268 0.038 Uiso 1 1 calc R
C8 C 0.09754(9) 0.42173(16) 0.63242(9) 0.0273(3) Uani 1 1 d .
C9 C 0.08560(15) 0.5251(2) 0.73229(12) 0.0484(5) Uani 1 1 d .
H9A H 0.0249 0.5157 0.7076 0.073 Uiso 1 1 calc R
H9B H 0.0986 0.6036 0.7563 0.073 Uiso 1 1 calc R
H9C H 0.1084 0.4625 0.7700 0.073 Uiso 1 1 calc R
C10 C 0.37234(9) 0.40351(15) 0.55967(8) 0.0224(3) Uani 1 1 d .
C11 C 0.46373(9) 0.42893(15) 0.58537(8) 0.0222(3) Uani 1 1 d .
C12 C 0.50578(10) 0.53687(15) 0.60422(8) 0.0248(3) Uani 1 1 d .
H12 H 0.4770 0.6103 0.6005 0.030 Uiso 1 1 calc R
C13 C 0.59316(10) 0.53225(16) 0.62915(9) 0.0261(3) Uani 1 1 d .
H13 H 0.6244 0.6043 0.6422 0.031 Uiso 1 1 calc R
C14 C 0.63481(9) 0.42415(16) 0.63514(9) 0.0267(3) Uani 1 1 d .
H14 H 0.6940 0.4240 0.6528 0.032 Uiso 1 1 calc R
C15 C 0.59180(9) 0.31612(15) 0.61592(9) 0.0243(3) Uani 1 1 d .
H15 H 0.6201 0.2423 0.6199 0.029 Uiso 1 1 calc R
C16 C 0.50538(9) 0.32196(15) 0.59065(8) 0.0213(3) Uani 1 1 d .
C17 C 0.44244(9) 0.22446(15) 0.56588(8) 0.0213(3) Uani 1 1 d .
C18 C 0.29387(9) 0.14708(15) 0.84746(8) 0.0241(3) Uani 1 1 d .
C19 C 0.23268(10) 0.25049(18) 0.81229(10) 0.0340(4) Uani 1 1 d .
H19A H 0.2017 0.2347 0.7590 0.051 Uiso 1 1 calc R
H19B H 0.2639 0.3253 0.8186 0.051 Uiso 1 1 calc R
H19C H 0.1935 0.2572 0.8369 0.051 Uiso 1 1 calc R
C20 C 0.24433(11) 0.03207(18) 0.84460(10) 0.0339(4) Uani 1 1 d .
H20A H 0.2096 0.0435 0.8733 0.051 Uiso 1 1 calc R
H20B H 0.2832 -0.0341 0.8660 0.051 Uiso 1 1 calc R
H20C H 0.2086 0.0136 0.7927 0.051 Uiso 1 1 calc R
C21 C 0.34670(11) 0.17784(19) 0.92936(9) 0.0337(4) Uani 1 1 d .
H21A H 0.3818 0.2474 0.9316 0.051 Uiso 1 1 calc R
H21B H 0.3822 0.1096 0.9536 0.051 Uiso 1 1 calc R
H21C H 0.3098 0.1962 0.9551 0.051 Uiso 1 1 calc R
C22 C 0.43374(9) -0.00876(15) 0.82877(8) 0.0228(3) Uani 1 1 d .
C23 C 0.42790(11) -0.10338(16) 0.78016(10) 0.0314(4) Uani 1 1 d .
H23 H 0.3871 -0.1001 0.7306 0.038 Uiso 1 1 calc R
C24 C 0.48045(13) -0.20242(17) 0.80257(11) 0.0392(4) Uani 1 1 d .
H24 H 0.4765 -0.2642 0.7679 0.047 Uiso 1 1 calc R
C25 C 0.53868(11) -0.21064(18) 0.87565(11) 0.0360(4) Uani 1 1 d .
H25 H 0.5737 -0.2789 0.8915 0.043 Uiso 1 1 calc R
C26 C 0.54533(10) -0.11886(17) 0.92523(10) 0.0337(4) Uani 1 1 d .
H26 H 0.5849 -0.1242 0.9753 0.040 Uiso 1 1 calc R
C27 C 0.49418(10) -0.01869(17) 0.90189(9) 0.0289(3) Uani 1 1 d .
H27 H 0.5003 0.0444 0.9362 0.035 Uiso 1 1 calc R
C28 C 0.42623(9) 0.26255(15) 0.79815(8) 0.0217(3) Uani 1 1 d .
C29 C 0.38756(10) 0.36226(15) 0.75504(9) 0.0266(3) Uani 1 1 d .
H29 H 0.3292 0.3600 0.7260 0.032 Uiso 1 1 calc R
C30 C 0.43218(11) 0.46412(16) 0.75362(10) 0.0312(4) Uani 1 1 d .
H30 H 0.4045 0.5304 0.7237 0.037 Uiso 1 1 calc R
C31 C 0.51746(11) 0.46897(16) 0.79611(11) 0.0334(4) Uani 1 1 d .
H31 H 0.5484 0.5384 0.7951 0.040 Uiso 1 1 calc R
C32 C 0.55692(10) 0.37271(17) 0.83964(11) 0.0363(4) Uani 1 1 d .
H32 H 0.6151 0.3766 0.8694 0.044 Uiso 1 1 calc R
C33 C 0.51240(10) 0.26961(17) 0.84053(10) 0.0294(3) Uani 1 1 d .
H33 H 0.5407 0.2034 0.8702 0.035 Uiso 1 1 calc R
C1S C 0.37452(14) 0.5142(2) 0.96776(13) 0.0513(5) Uani 1 1 d .
H1S H 0.4158 0.4596 0.9978 0.062 Uiso 1 1 calc R
C2S C 0.39495(14) 0.6012(2) 0.92781(15) 0.0576(6) Uani 1 1 d .
H2S H 0.4496 0.6039 0.9281 0.069 Uiso 1 1 calc R
C3S C 0.29365(15) 0.5067(2) 0.96395(12) 0.0516(6) Uani 1 1 d .
H3S H 0.2788 0.4456 0.9903 0.062 Uiso 1 1 calc R
C4S C 0.23562(15) 0.5870(2) 0.92244(14) 0.0563(6) Uani 1 1 d .
H4S H 0.1802 0.5821 0.9200 0.068 Uiso 1 1 calc R
C5S C 0.25652(16) 0.6758(3) 0.88374(18) 0.0657(7) Uani 1 1 d .
H5S H 0.2155 0.7314 0.8545 0.079 Uiso 1 1 calc R
C6S C 0.33676(16) 0.6833(2) 0.88780(17) 0.0624(7) Uani 1 1 d .
H6S H 0.3519 0.7460 0.8627 0.075 Uiso 1 1 calc R

loop_
_atom_site_aniso_label
_atom_site_aniso_U_11
_atom_site_aniso_U_22
_atom_site_aniso_U_33
_atom_site_aniso_U_23
_atom_site_aniso_U_13
_atom_site_aniso_U_12
Si1 0.01478(17) 0.0223(2) 0.01903(17) 0.00177(15) 0.00550(14) -0.00085(15)
O1 0.0165(5) 0.0287(6) 0.0213(5) 0.0037(4) 0.0050(4) 0.0026(5)
O2 0.0251(6) 0.0336(7) 0.0397(6) 0.0048(5) 0.0156(5) -0.0003(5)
O3 0.0313(6) 0.0352(7) 0.0387(6) 0.0012(5) 0.0105(5) -0.0014(5)
O4 0.0182(5) 0.0261(6) 0.0198(5) 0.0030(4) 0.0066(4) -0.0022(4)
O5 0.0223(5) 0.0272(6) 0.0354(6) 0.0054(5) 0.0099(5) 0.0029(5)
O6 0.0218(5) 0.0258(6) 0.0282(5) -0.0057(5) 0.0085(4) -0.0019(5)
N1 0.0158(6) 0.0238(7) 0.0203(6) 0.0008(5) 0.0062(5) -0.0024(5)
C1 0.0186(6) 0.0246(7) 0.0211(6) 0.0004(6) 0.0081(5) -0.0026(6)
C2 0.0167(7) 0.0257(8) 0.0209(7) -0.0017(6) 0.0053(6) -0.0039(6)
C3 0.0160(6) 0.0295(9) 0.0204(7) -0.0017(6) 0.0057(6) -0.0052(6)
C4 0.0204(7) 0.0371(9) 0.0189(7) 0.0026(7) 0.0042(6) -0.0054(7)
C5 0.0179(7) 0.0378(10) 0.0260(8) 0.0091(7) 0.0038(6) -0.0021(7)
C6 0.0160(7) 0.0341(9) 0.0276(8) 0.0088(7) 0.0057(6) 0.0004(6)
C7 0.0227(7) 0.0344(10) 0.0391(9) 0.0121(7) 0.0133(7) 0.0045(7)
C8 0.0164(7) 0.0314(9) 0.0312(8) 0.0086(7) 0.0063(6) 0.0058(6)
C9 0.0592(13) 0.0490(13) 0.0390(10) -0.0031(9) 0.0216(9) 0.0007(11)
C10 0.0197(7) 0.0271(8) 0.0195(6) 0.0045(6) 0.0068(6) -0.0010(6)
C11 0.0199(7) 0.0294(8) 0.0177(6) 0.0022(6) 0.0078(6) -0.0017(6)
C12 0.0249(8) 0.0256(8) 0.0241(7) 0.0016(6) 0.0097(6) -0.0026(6)
C13 0.0244(8) 0.0288(9) 0.0240(7) -0.0002(6) 0.0086(6) -0.0092(7)
C14 0.0182(7) 0.0365(9) 0.0253(7) -0.0014(7) 0.0083(6) -0.0064(7)
C15 0.0194(7) 0.0296(9) 0.0248(7) -0.0007(6) 0.0097(6) -0.0006(6)
C16 0.0203(7) 0.0272(8) 0.0164(6) -0.0014(6) 0.0074(5) -0.0027(6)
C17 0.0181(7) 0.0281(9) 0.0178(6) -0.0001(6) 0.0072(5) -0.0006(6)
C18 0.0178(6) 0.0328(9) 0.0232(7) 0.0019(6) 0.0096(6) 0.0006(6)
C19 0.0265(8) 0.0456(11) 0.0329(9) 0.0055(8) 0.0151(7) 0.0099(8)
C20 0.0274(8) 0.0432(10) 0.0346(9) 0.0014(8) 0.0161(7) -0.0078(8)
C21 0.0284(8) 0.0486(11) 0.0255(8) -0.0020(7) 0.0121(7) 0.0016(8)
C22 0.0188(7) 0.0248(8) 0.0249(7) 0.0047(6) 0.0087(6) -0.0016(6)
C23 0.0328(9) 0.0284(9) 0.0302(8) 0.0032(7) 0.0093(7) -0.0001(7)
C24 0.0475(11) 0.0269(10) 0.0441(11) 0.0009(8) 0.0188(9) 0.0036(8)
C25 0.0306(8) 0.0300(9) 0.0500(11) 0.0150(8) 0.0187(8) 0.0102(7)
C26 0.0250(8) 0.0410(10) 0.0331(9) 0.0105(8) 0.0092(7) 0.0060(7)
C27 0.0242(7) 0.0353(9) 0.0253(8) 0.0036(7) 0.0076(6) 0.0041(7)
C28 0.0197(7) 0.0236(8) 0.0228(7) -0.0039(6) 0.0092(6) -0.0044(6)
C29 0.0209(7) 0.0269(8) 0.0291(8) -0.0009(6) 0.0067(6) -0.0018(6)
C30 0.0303(8) 0.0252(9) 0.0373(9) 0.0015(7) 0.0124(7) 0.0001(7)
C31 0.0294(8) 0.0253(9) 0.0474(10) -0.0051(7) 0.0173(8) -0.0091(7)
C32 0.0196(8) 0.0350(10) 0.0503(11) -0.0059(8) 0.0094(7) -0.0060(7)
C33 0.0204(7) 0.0285(9) 0.0363(8) -0.0002(7) 0.0077(6) -0.0016(7)
C1S 0.0449(11) 0.0487(13) 0.0541(12) 0.0036(10) 0.0128(10) -0.0030(10)
C2S 0.0384(11) 0.0571(15) 0.0787(15) 0.0107(12) 0.0244(11) 0.0001(10)
C3S 0.0551(13) 0.0631(15) 0.0394(11) -0.0008(10) 0.0216(10) -0.0111(11)
C4S 0.0462(12) 0.0682(16) 0.0628(14) -0.0101(12) 0.0302(11) -0.0009(11)
C5S 0.0473(13) 0.0537(14) 0.0904(19) 0.0099(14) 0.0209(13) 0.0133(12)
C6S 0.0511(13) 0.0545(15) 0.0822(18) 0.0202(13) 0.0269(13) -0.0002(11)

loop_
_atom_type_symbol
_atom_type_description
_atom_type_scat_dispersion_real
_atom_type_scat_dispersion_imag
_atom_type_scat_source
C C 0.0181 0.0091 'International Tables Vol C Tables 4.2.6.8 and 6.1.1.4'
H H 0.0000 0.0000 'International Tables Vol C Tables 4.2.6.8 and 6.1.1.4'
N N 0.0311 0.0180 'International Tables Vol C Tables 4.2.6.8 and 6.1.1.4'
O O 0.0492 0.0322 'International Tables Vol C Tables 4.2.6.8 and 6.1.1.4'
Si Si 0.2541 0.3302 'International Tables Vol C Tables 4.2.6.8 and 6.1.1.4'

loop_
_geom_angle_atom_site_label_1
_geom_angle_atom_site_label_2
_geom_angle_atom_site_label_3
_geom_angle
O4 Si1 C28 108.63(6)
O4 Si1 C22 107.44(6)
C28 Si1 C22 110.45(7)
O4 Si1 C18 106.61(6)
C28 Si1 C18 111.13(7)
C22 Si1 C18 112.37(7)
C2 O1 C6 111.69(11)
C8 O3 C9 115.29(15)
C1 O4 Si1 121.72(9)
C17 N1 C10 111.50(12)
C17 N1 C3 120.95(13)
C10 N1 C3 127.53(13)
O4 C1 C2 110.91(11)
O4 C1 H1A 109.5
C2 C1 H1A 109.5
O4 C1 H1B 109.5
C2 C1 H1B 109.5
H1A C1 H1B 108.0
O1 C2 C1 109.12(12)
O1 C2 C3 110.22(13)
C1 C2 C3 111.56(12)
O1 C2 H2 108.6
C1 C2 H2 108.6
C3 C2 H2 108.6
N1 C3 C4 111.55(13)
N1 C3 C2 113.49(12)
C4 C3 C2 109.16(12)
N1 C3 H3 107.5
C4 C3 H3 107.5
C2 C3 H3 107.5
C5 C4 C3 120.97(14)
C5 C4 H4 119.5
C3 C4 H4 119.5
C4 C5 C6 122.96(15)
C4 C5 H5 118.5
C6 C5 H5 118.5
O1 C6 C5 112.62(13)
O1 C6 C7 105.21(13)
C5 C6 C7 112.67(14)
O1 C6 H6 108.7
C5 C6 H6 108.7
C7 C6 H6 108.7
C8 C7 C6 113.31(14)
C8 C7 H7A 108.9
C6 C7 H7A 108.9
C8 C7 H7B 108.9
C6 C7 H7B 108.9
H7A C7 H7B 107.7
O2 C8 O3 124.59(16)
O2 C8 C7 124.09(16)
O3 C8 C7 111.25(15)
O3 C9 H9A 109.5
O3 C9 H9B 109.5
H9A C9 H9B 109.5
O3 C9 H9C 109.5
H9A C9 H9C 109.5
H9B C9 H9C 109.5
O5 C10 N1 126.66(14)
O5 C10 C11 128.02(15)
N1 C10 C11 105.32(13)
C16 C11 C12 121.87(14)
C16 C11 C10 108.56(14)
C12 C11 C10 129.54(15)
C11 C12 C13 116.60(15)
C11 C12 H12 121.7
C13 C12 H12 121.7
C14 C13 C12 121.27(15)
C14 C13 H13 119.4
C12 C13 H13 119.4
C13 C14 C15 121.61(14)
C13 C14 H14 119.2
C15 C14 H14 119.2
C16 C15 C14 116.59(15)
C16 C15 H15 121.7
C14 C15 H15 121.7
C11 C16 C15 122.06(15)
C11 C16 C17 108.24(13)
C15 C16 C17 129.69(15)
O6 C17 N1 124.76(14)
O6 C17 C16 128.98(14)
N1 C17 C16 106.26(13)
C21 C18 C20 108.89(14)
C21 C18 C19 108.77(14)
C20 C18 C19 109.41(13)
C21 C18 Si1 110.24(10)
C20 C18 Si1 109.85(11)
C19 C18 Si1 109.66(10)
C18 C19 H19A 109.5
C18 C19 H19B 109.5
H19A C19 H19B 109.5
C18 C19 H19C 109.5
H19A C19 H19C 109.5
H19B C19 H19C 109.5
C18 C20 H20A 109.5
C18 C20 H20B 109.5
H20A C20 H20B 109.5
C18 C20 H20C 109.5
H20A C20 H20C 109.5
H20B C20 H20C 109.5
C18 C21 H21A 109.5
C18 C21 H21B 109.5
H21A C21 H21B 109.5
C18 C21 H21C 109.5
H21A C21 H21C 109.5
H21B C21 H21C 109.5
C23 C22 C27 117.00(16)
C23 C22 Si1 119.85(12)
C27 C22 Si1 123.15(13)
C24 C23 C22 121.73(16)
C24 C23 H23 119.1
C22 C23 H23 119.1
C25 C24 C23 119.92(18)
C25 C24 H24 120.0
C23 C24 H24 120.0
C26 C25 C24 119.61(17)
C26 C25 H25 120.2
C24 C25 H25 120.2
C25 C26 C27 120.13(16)
C25 C26 H26 119.9
C27 C26 H26 119.9
C26 C27 C22 121.57(17)
C26 C27 H27 119.2
C22 C27 H27 119.2
C29 C28 C33 117.39(15)
C29 C28 Si1 119.76(11)
C33 C28 Si1 122.81(13)
C30 C29 C28 121.73(14)
C30 C29 H29 119.1
C28 C29 H29 119.1
C29 C30 C31 119.80(16)
C29 C30 H30 120.1
C31 C30 H30 120.1
C32 C31 C30 119.68(16)
C32 C31 H31 120.2
C30 C31 H31 120.2
C31 C32 C33 120.66(15)
C31 C32 H32 119.7
C33 C32 H32 119.7
C32 C33 C28 120.73(16)
C32 C33 H33 119.6
C28 C33 H33 119.6
C2S C1S C3S 119.7(2)
C2S C1S H1S 120.1
C3S C1S H1S 120.1
C6S C2S C1S 120.1(2)
C6S C2S H2S 120.0
C1S C2S H2S 120.0
C4S C3S C1S 119.7(2)
C4S C3S H3S 120.1
C1S C3S H3S 120.1
C3S C4S C5S 120.6(2)
C3S C4S H4S 119.7
C5S C4S H4S 119.7
C6S C5S C4S 119.6(2)
C6S C5S H5S 120.2
C4S C5S H5S 120.2
C2S C6S C5S 120.2(2)
C2S C6S H6S 119.9
C5S C6S H6S 119.9

loop_
_geom_bond_atom_site_label_1
_geom_bond_atom_site_label_2
_geom_bond_distance
Si1 O4 1.6594(10)
Si1 C28 1.8781(16)
Si1 C22 1.8810(16)
Si1 C18 1.8887(15)
O1 C2 1.4218(19)
O1 C6 1.4376(17)
O2 C8 1.208(2)
O3 C8 1.330(2)
O3 C9 1.443(2)
O4 C1 1.4297(17)
O5 C10 1.200(2)
O6 C17 1.211(2)
N1 C17 1.4021(19)
N1 C10 1.411(2)
N1 C3 1.4839(19)
C1 C2 1.516(2)
C1 H1A 0.9900
C1 H1B 0.9900
C2 C3 1.534(2)
C2 H2 1.0000
C3 C4 1.513(2)
C3 H3 1.0000
C4 C5 1.322(2)
C4 H4 0.9500
C5 C6 1.503(2)
C5 H5 0.9500
C6 C7 1.514(3)
C6 H6 1.0000
C7 C8 1.512(2)
C7 H7A 0.9900
C7 H7B 0.9900
C9 H9A 0.9800
C9 H9B 0.9800
C9 H9C 0.9800
C10 C11 1.497(2)
C11 C16 1.383(2)
C11 C12 1.386(2)
C12 C13 1.405(2)
C12 H12 0.9500
C13 C14 1.392(2)
C13 H13 0.9500
C14 C15 1.394(2)
C14 H14 0.9500
C15 C16 1.390(2)
C15 H15 0.9500
C16 C17 1.487(2)
C18 C21 1.537(2)
C18 C20 1.539(2)
C18 C19 1.540(2)
C19 H19A 0.9800
C19 H19B 0.9800
C19 H19C 0.9800
C20 H20A 0.9800
C20 H20B 0.9800
C20 H20C 0.9800
C21 H21A 0.9800
C21 H21B 0.9800
C21 H21C 0.9800
C22 C23 1.398(2)
C22 C27 1.405(2)
C23 C24 1.394(3)
C23 H23 0.9500
C24 C25 1.390(3)
C24 H24 0.9500
C25 C26 1.384(3)
C25 H25 0.9500
C26 C27 1.393(2)
C26 H26 0.9500
C27 H27 0.9500
C28 C29 1.400(2)
C28 C33 1.403(2)
C29 C30 1.386(2)
C29 H29 0.9500
C30 C31 1.389(2)
C30 H30 0.9500
C31 C32 1.377(3)
C31 H31 0.9500
C32 C33 1.394(3)
C32 H32 0.9500
C33 H33 0.9500
C1S C2S 1.378(3)
C1S C3S 1.384(3)
C1S H1S 0.9500
C2S C6S 1.364(3)
C2S H2S 0.9500
C3S C4S 1.358(4)
C3S H3S 0.9500
C4S C5S 1.380(4)
C4S H4S 0.9500
C5S C6S 1.371(4)
C5S H5S 0.9500
C6S H6S 0.9500
